data_9004647
loop_
_publ_author_name
'McDonald, A. M.'
'Chao, G. Y.'

_publ_section_title
;Natrolemoynite, a new hydrated sodiium zirconosilicate from Mont
 Saint-Hilaire, Quebec: Description and structure determination Locality: Mont
 Saint-Hilaire, Quebec, Canada
;
_journal_name_full 'The Canadian Mineralogist'
_journal_page_first 1295
_journal_page_last 1306
_journal_paper_doi 10.2113/gscanmin.39.5.1295
_journal_volume 39
_journal_year 2001
_chemical_compound_source 'Mont Saint-Hilaire, Quebec, Canada'
_chemical_formula_sum 'Ca0.01 H2.42 K0.05 Na1.44 Nb0.04 O17.56 Si5 Ti0.02 Zr0.94'
_chemical_name_mineral Natrolemoynite
_space_group_IT_number 12
_symmetry_space_group_name_Hall '-C 2y'
_symmetry_space_group_name_H-M 'C 1 2/m 1'
_cell_angle_alpha 90
_cell_angle_beta 105.462
_cell_angle_gamma 90
_cell_formula_units_Z 4
_cell_length_a 10.5150
_cell_length_b 16.2534
_cell_length_c 9.1029
_cell_volume 1499.421
_database_code_amcsd 0005740
_exptl_crystal_density_diffrn 2.435
_cod_original_formula_sum 'Na1.44 K.05 Ca.01 (Zr.94 Nb.04 Ti.02) Si5 O17.56 H2.42'
_cod_database_code 9004647

loop_
_space_group_symop_operation_xyz
x,y,z
1/2+x,1/2+y,z
x,-y,z
1/2+x,1/2-y,z
-x,y,-z
1/2-x,1/2+y,-z
-x,-y,-z
1/2-x,1/2-y,-z

loop_
_atom_site_aniso_label
_atom_site_aniso_U_11
_atom_site_aniso_U_22
_atom_site_aniso_U_33
_atom_site_aniso_U_12
_atom_site_aniso_U_13
_atom_site_aniso_U_23
Na1 0.00540 0.00440 0.01070 0.00000 0.00040 0.00000
K1 0.00540 0.00440 0.01070 0.00000 0.00040 0.00000
Ca1 0.00540 0.00440 0.01070 0.00000 0.00040 0.00000
Na2 0.01080 0.00550 0.00630 0.00170 0.00280 -0.00160
Zr 0.00080 0.00120 0.00150 0.00000 0.00010 0.00050
Nb 0.00080 0.00120 0.00150 0.00000 0.00010 0.00050
Ti 0.00080 0.00120 0.00150 0.00000 0.00010 0.00050
Si1 0.00080 0.00060 0.00110 0.00000 0.00010 0.00000
Si2 0.00090 0.00110 0.00150 0.00030 0.00020 -0.00010
Si3 0.00080 0.00090 0.00110 0.00000 -0.00010 0.00000
O1 0.00150 0.00130 0.00240 0.00020 0.00010 0.00020
O2 0.00160 0.00130 0.00240 0.00020 0.00070 0.00020
O3 0.00160 0.00060 0.00220 0.00000 0.00000 0.00000
O4 0.00150 0.00160 0.00220 -0.00020 -0.00040 -0.00050
O5 0.00240 0.00220 0.00200 0.00060 0.00040 -0.00070
O6 0.00260 0.00160 0.00190 0.00060 0.00100 0.00080
O7 0.00100 0.00290 0.00240 0.00000 0.00000 -0.00030
Wat8 0.00820 0.00880 0.04343 0.00000 0.00110 0.00000
Wat9 0.00920 0.01160 0.00520 0.00550 0.00280 0.00700
Wat10 0.00660 0.01540 0.00680 0.00000 0.00320 0.00000

loop_
_atom_site_label
_atom_site_fract_x
_atom_site_fract_y
_atom_site_fract_z
_atom_site_occupancy
_atom_site_U_iso_or_equiv
_atom_site_type_symbol
_atom_site_attached_hydrogens
Na1 0.00000 0.39260 0.50000 0.44000 0.00720 Na 0
K1 0.00000 0.39260 0.50000 0.05000 0.00720 K 0
Ca1 0.00000 0.39260 0.50000 0.01000 0.00720 Ca 0
Na2 0.18010 0.42960 0.62100 0.50000 0.00740 Na 0
Zr 0.25000 0.25000 0.50000 0.94000 0.00120 Zr 0
Nb 0.25000 0.25000 0.50000 0.04000 0.00120 Nb 0
Ti 0.25000 0.25000 0.50000 0.02000 0.00120 Ti 0
Si1 0.26452 0.09667 -0.25035 1.00000 0.00090 Si 0
Si2 0.06154 0.22752 0.74688 1.00000 0.00120 Si 0
Si3 0.50000 0.16734 0.00000 1.00000 0.00100 Si 0
O1 0.14330 0.14110 -0.20170 1.00000 0.00170 O 0
O2 0.13160 0.27900 0.64020 1.00000 0.00170 O 0
O3 0.22940 0.00000 -0.26120 1.00000 0.00160 O 0
O4 0.39690 0.10720 -0.11250 1.00000 0.00200 O 0
O5 0.07810 0.27610 0.90820 1.00000 0.00220 O 0
O6 0.28270 0.13180 -0.40700 1.00000 0.00200 O 0
O7 0.09070 0.20730 0.32930 1.00000 0.00220 O 0
Wat8 0.09730 0.00000 -0.61740 1.00000 0.00760 O 2
Wat9 0.17170 0.10930 0.12150 1.00000 0.00850 O 2
Wat10 0.01150 0.00000 -0.12140 1.00000 0.00940 O 2
Wat11 0.10030 0.50000 0.75563 0.56000 0.01000 O 2

loop_
_cod_changelog_entry_id
_cod_changelog_entry_author
_cod_changelog_entry_date
_cod_changelog_entry_text
1
;cod-tools version 3.8.0
Id: cif_guess_AMCSD_atom_types 9581 2023-05-17 12:35:41Z saulius
;
2023-05-18T11:38:24+03:00
;Derived atom types and hydrogen counts
from atom names that follow the AMCSD naming convention
(Wat == water, O-H == hydroxyl).
;

loop_
_cod_related_entry_id
_cod_related_entry_database
_cod_related_entry_code
1 AMCSD 0005740
